data_4512486
loop_
_publ_author_name
'Ramos Riesco, M.'
'Mart\'inez-Casado, F. J.'
'Cheda, J. A. Rodr\'iguez'
'Redondo Y\'elamos, M. I.'
'Fern\'andez-Mart\'inez, A.'
'L\'opez-Andr\'es, S.'

_publ_section_title
;
 Study of the Polymorphism in Copper(II) Decanoate through Its Phase
 Diagram with Decanoic Acid, and Texture of the Columnar Thermotropic
 Liquid Crystal Developable Domains in This and Similar Systems
;
_journal_issue 1
_journal_name_full 'Crystal Growth &amp; Design'
_journal_page_first 497
_journal_paper_doi 10.1021/cg501572s
_journal_volume 15
_journal_year 2015
_chemical_formula_moiety '(C20 H38 Cu1 O4)n'
_chemical_formula_sum 'C20 H38 Cu O4'
_chemical_formula_weight 406.05
_chemical_name_common 'Copper(II) decanoate, polymorph C'
_chemical_name_systematic
; 
catena((\m~3~-Decanoato-O,O,O')-(\m~2~-decanoato-O,O')-copper(ii)) 
;
_space_group_IT_number 15
_symmetry_cell_setting monoclinic
_symmetry_space_group_name_Hall '-C 2yc'
_symmetry_space_group_name_H-M 'C 1 2/c 1'
_atom_sites_solution_hydrogens geom
_atom_sites_solution_primary direct
_atom_sites_solution_secondary difmap
_audit_creation_method SHELXL-97
_cell_angle_alpha 90.00
_cell_angle_beta 98.42(3)
_cell_angle_gamma 90.00
_cell_formula_units_Z 8
_cell_length_a 55.325(11)
_cell_length_b 5.0360(10)
_cell_length_c 15.642(3)
_cell_measurement_temperature 105(2)
_cell_volume 4311.1(15)
_computing_cell_refinement 'XDS (Kabsch, 1993)'
_computing_data_collection 'XDS (Kabsch, 1993)'
_computing_data_reduction 'XDS (Kabsch, 1993)'
_computing_molecular_graphics 'Mercury (Version 3.1; Macrae et al., 2008)'
_computing_publication_material 'SHELXL-97 (Sheldrick, 1997)'
_computing_structure_refinement 'SHELXL-97 (Sheldrick, 1997)'
_computing_structure_solution 'SHELXS-97 (Sheldrick, 1990)'
_diffrn_ambient_temperature 105(2)
_diffrn_detector_area_resol_mean 13.65
_diffrn_measured_fraction_theta_full 0.984
_diffrn_measured_fraction_theta_max 0.960
_diffrn_measurement_device_type 'MAR225 CCD area-detector'
_diffrn_measurement_method 'f\ scans'
_diffrn_radiation_monochromator 'silicon(111) double crystal monochromator'
_diffrn_radiation_source 'undulator radiation'
_diffrn_radiation_type synchrotron
_diffrn_radiation_wavelength 0.80000
_diffrn_reflns_av_R_equivalents 0.0330
_diffrn_reflns_av_sigmaI/netI 0.0342
_diffrn_reflns_limit_h_max 73
_diffrn_reflns_limit_h_min -70
_diffrn_reflns_limit_k_max 6
_diffrn_reflns_limit_k_min -5
_diffrn_reflns_limit_l_max 19
_diffrn_reflns_limit_l_min -20
_diffrn_reflns_number 16412
_diffrn_reflns_theta_full 30.00
_diffrn_reflns_theta_max 32.30
_diffrn_reflns_theta_min 3.35
_exptl_absorpt_coefficient_mu 1.423
_exptl_absorpt_correction_T_max 0.8453
_exptl_absorpt_correction_T_min 0.8444
_exptl_absorpt_correction_type cylinder
_exptl_absorpt_process_details
;
Interpolation using  Int.Tab. Vol. C (1992) p. 523,Tab. 6.3.3.3
for values of muR in the range 0-2.5, and Int.Tab. Vol.II (1959)
p.302; Table 5.3.6 B for muR in the range 2.6-10.0.
The interpolation procedure of C.W.Dwiggins Jr (Acta Cryst.(1975)
A31,146-148) is used with some modification.
;
_exptl_crystal_colour blue
_exptl_crystal_density_diffrn 1.257
_exptl_crystal_density_method 'not measured'
_exptl_crystal_description needle
_exptl_crystal_F_000 1752
_exptl_crystal_size_max 0.500
_exptl_crystal_size_mid 0.030
_exptl_crystal_size_min 0.025
_refine_diff_density_max 1.354
_refine_diff_density_min -1.077
_refine_diff_density_rms 0.099
_refine_ls_extinction_coef 0.0031(3)
_refine_ls_extinction_expression Fc^*^=kFc[1+0.001xFc^2^\l^3^/sin(2\q)]^-1/4^
_refine_ls_extinction_method SHELXL
_refine_ls_goodness_of_fit_ref 1.078
_refine_ls_hydrogen_treatment noref
_refine_ls_matrix_type full
_refine_ls_number_parameters 226
_refine_ls_number_reflns 5161
_refine_ls_number_restraints 0
_refine_ls_restrained_S_all 1.078
_refine_ls_R_factor_all 0.0491
_refine_ls_R_factor_gt 0.0390
_refine_ls_shift/su_max 0.001
_refine_ls_shift/su_mean 0.000
_refine_ls_structure_factor_coef Fsqd
_refine_ls_weighting_details 'calc w=1/[\s^2^(Fo^2^)+(0.0545P)^2^+9.1450P] where P=(Fo^2^+2Fc^2^)/3'
_refine_ls_weighting_scheme calc
_refine_ls_wR_factor_gt 0.0963
_refine_ls_wR_factor_ref 0.1070
_reflns_number_gt 4457
_reflns_number_total 5161
_reflns_threshold_expression >2sigma(I)
_cod_data_source_file cg501572s_si_002.cif
_cod_data_source_block Cu(C10)2_105K
_cod_depositor_comments
;
The following automatic conversions were performed:

'_symmetry_cell_setting' value 'Monoclinic' changed to 'monoclinic'
according to
/home/saulius/struct/COD-crude-data--automatic-downloads/rss-feeds/ACS/lib/dictionaries/cif_core.dic
dictionary named 'cif_core.dic' version 2.4.2 from 2011-04-26.

Automatic conversion script
Id: cif_fix_values 2935 2014-11-11 08:27:57Z andrius 

 Adding full bibliography for 4512486--4512487.cif.
;
_cod_original_cell_volume 4311.2(15)
_cod_original_sg_symbol_H-M C2/c
_cod_database_code 4512486
_exptl_absorpt_correction_t_ave 0.8448

loop_
_symmetry_equiv_pos_as_xyz
'x, y, z'
'-x, y, -z+1/2'
'x+1/2, y+1/2, z'
'-x+1/2, y+1/2, -z+1/2'
'-x, -y, -z'
'x, -y, z-1/2'
'-x+1/2, -y+1/2, -z'
'x+1/2, -y+1/2, z-1/2'

loop_
_atom_site_label
_atom_site_type_symbol
_atom_site_fract_x
_atom_site_fract_y
_atom_site_fract_z
_atom_site_U_iso_or_equiv
_atom_site_adp_type
_atom_site_occupancy
_atom_site_symmetry_multiplicity
_atom_site_calc_flag
_atom_site_refinement_flags
C1 C 0.22925(4) 0.7649(4) 0.63234(13) 0.0137(4) Uani 1 1 d .
C2 C 0.21537(4) 0.7789(4) 0.70868(13) 0.0185(4) Uani 1 1 d .
H2A H 0.2259 0.8614 0.7581 0.022 Uiso 1 1 calc R
H2B H 0.2115 0.5963 0.7258 0.022 Uiso 1 1 calc R
C3 C 0.19165(4) 0.9377(4) 0.68957(14) 0.0179(4) Uani 1 1 d .
H3A H 0.1955 1.1175 0.6697 0.021 Uiso 1 1 calc R
H3B H 0.1845 0.9578 0.7437 0.021 Uiso 1 1 calc R
C4 C 0.17263(4) 0.8094(4) 0.62113(14) 0.0178(4) Uani 1 1 d .
H4A H 0.1796 0.7936 0.5665 0.021 Uiso 1 1 calc R
H4B H 0.1691 0.6278 0.6402 0.021 Uiso 1 1 calc R
C5 C 0.14874(4) 0.9647(4) 0.60388(15) 0.0190(4) Uani 1 1 d .
H5A H 0.1420 0.9843 0.6588 0.023 Uiso 1 1 calc R
H5B H 0.1522 1.1448 0.5834 0.023 Uiso 1 1 calc R
C6 C 0.12960(4) 0.8341(4) 0.53745(14) 0.0203(4) Uani 1 1 d .
H6A H 0.1269 0.6503 0.5565 0.024 Uiso 1 1 calc R
H6B H 0.1361 0.8232 0.4818 0.024 Uiso 1 1 calc R
C7 C 0.10507(4) 0.9774(4) 0.52242(15) 0.0204(4) Uani 1 1 d .
H7A H 0.0987 0.9918 0.5781 0.024 Uiso 1 1 calc R
H7B H 0.1076 1.1598 0.5018 0.024 Uiso 1 1 calc R
C8 C 0.08620(4) 0.8391(5) 0.45739(15) 0.0228(5) Uani 1 1 d .
H8A H 0.0841 0.6549 0.4772 0.027 Uiso 1 1 calc R
H8B H 0.0925 0.8295 0.4014 0.027 Uiso 1 1 calc R
C9 C 0.06133(4) 0.9734(5) 0.44319(17) 0.0262(5) Uani 1 1 d .
H9A H 0.0551 0.9860 0.4992 0.031 Uiso 1 1 calc R
H9B H 0.0632 1.1563 0.4219 0.031 Uiso 1 1 calc R
C10 C 0.04281(5) 0.8257(6) 0.37898(19) 0.0364(6) Uani 1 1 d .
H10A H 0.0272 0.9202 0.3722 0.055 Uiso 1 1 calc R
H10B H 0.0406 0.6457 0.4003 0.055 Uiso 1 1 calc R
H10C H 0.0487 0.8162 0.3230 0.055 Uiso 1 1 calc R
C11 C 0.21118(4) 0.5149(4) 0.42937(12) 0.0108(4) Uani 1 1 d .
C12 C 0.18752(3) 0.3650(4) 0.40873(13) 0.0120(4) Uani 1 1 d .
H12A H 0.1815 0.3209 0.4636 0.014 Uiso 1 1 calc R
H12B H 0.1908 0.1956 0.3804 0.014 Uiso 1 1 calc R
C13 C 0.16736(4) 0.5127(4) 0.35051(13) 0.0127(4) Uani 1 1 d .
H13A H 0.1648 0.6880 0.3764 0.015 Uiso 1 1 calc R
H13B H 0.1726 0.5437 0.2935 0.015 Uiso 1 1 calc R
C14 C 0.14336(3) 0.3599(4) 0.33774(13) 0.0144(4) Uani 1 1 d .
H14A H 0.1463 0.1799 0.3159 0.017 Uiso 1 1 calc R
H14B H 0.1375 0.3400 0.3943 0.017 Uiso 1 1 calc R
C15 C 0.12362(4) 0.4961(4) 0.27481(14) 0.0152(4) Uani 1 1 d .
H15A H 0.1209 0.6769 0.2964 0.018 Uiso 1 1 calc R
H15B H 0.1295 0.5145 0.2182 0.018 Uiso 1 1 calc R
C16 C 0.09942(4) 0.3475(4) 0.26196(14) 0.0173(4) Uani 1 1 d .
H16A H 0.1022 0.1656 0.2414 0.021 Uiso 1 1 calc R
H16B H 0.0934 0.3320 0.3184 0.021 Uiso 1 1 calc R
C17 C 0.07981(4) 0.4807(4) 0.19792(15) 0.0190(4) Uani 1 1 d .
H17A H 0.0858 0.4963 0.1414 0.023 Uiso 1 1 calc R
H17B H 0.0770 0.6625 0.2185 0.023 Uiso 1 1 calc R
C18 C 0.05567(4) 0.3305(5) 0.18542(15) 0.0210(4) Uani 1 1 d .
H18A H 0.0585 0.1501 0.1638 0.025 Uiso 1 1 calc R
H18B H 0.0500 0.3110 0.2423 0.025 Uiso 1 1 calc R
C19 C 0.03559(4) 0.4632(5) 0.12319(18) 0.0285(5) Uani 1 1 d .
H19A H 0.0413 0.4886 0.0667 0.034 Uiso 1 1 calc R
H19B H 0.0321 0.6405 0.1459 0.034 Uiso 1 1 calc R
C20 C 0.01208(4) 0.3007(6) 0.1100(2) 0.0386(7) Uani 1 1 d .
H20A H -0.0003 0.3932 0.0694 0.058 Uiso 1 1 calc R
H20B H 0.0061 0.2785 0.1655 0.058 Uiso 1 1 calc R
H20C H 0.0153 0.1259 0.0865 0.058 Uiso 1 1 calc R
O1 O 0.22528(3) 0.9466(3) 0.57716(11) 0.0209(3) Uani 1 1 d .
O2 O 0.25612(3) 0.9254(3) 0.37104(9) 0.0200(3) Uani 1 1 d .
O3 O 0.21124(3) 0.7603(3) 0.41666(11) 0.0224(4) Uani 1 1 d .
O4 O 0.22987(2) 1.3847(3) 0.46197(8) 0.0100(3) Uani 1 1 d .
Cu1 Cu 0.239433(4) 0.96558(4) 0.471293(15) 0.01036(7) Uani 1 1 d .

loop_
_atom_site_aniso_label
_atom_site_aniso_U_11
_atom_site_aniso_U_22
_atom_site_aniso_U_33
_atom_site_aniso_U_23
_atom_site_aniso_U_13
_atom_site_aniso_U_12
C1 0.0128(9) 0.0083(9) 0.0185(9) -0.0035(7) -0.0029(7) -0.0046(7)
C2 0.0210(11) 0.0167(10) 0.0166(9) -0.0013(8) -0.0010(8) -0.0017(8)
C3 0.0201(11) 0.0139(10) 0.0199(10) -0.0035(8) 0.0043(8) -0.0015(8)
C4 0.0171(10) 0.0141(10) 0.0218(10) -0.0031(8) 0.0019(8) -0.0016(8)
C5 0.0179(10) 0.0144(10) 0.0253(11) -0.0020(8) 0.0052(8) 0.0006(8)
C6 0.0181(10) 0.0176(11) 0.0251(10) -0.0018(8) 0.0030(8) 0.0023(9)
C7 0.0192(11) 0.0151(10) 0.0269(11) 0.0000(8) 0.0039(9) 0.0020(8)
C8 0.0210(11) 0.0192(11) 0.0279(11) -0.0005(9) 0.0028(9) 0.0053(9)
C9 0.0187(11) 0.0261(12) 0.0334(13) 0.0022(10) 0.0022(10) 0.0057(9)
C10 0.0206(12) 0.0402(16) 0.0457(15) 0.0023(13) -0.0037(11) 0.0071(11)
C11 0.0110(9) 0.0073(8) 0.0134(8) -0.0012(7) -0.0006(7) -0.0010(7)
C12 0.0069(8) 0.0065(8) 0.0208(9) 0.0001(7) -0.0044(7) -0.0012(7)
C13 0.0081(9) 0.0074(9) 0.0212(9) -0.0002(7) -0.0021(7) 0.0008(7)
C14 0.0087(9) 0.0112(9) 0.0215(9) 0.0011(8) -0.0034(7) -0.0023(7)
C15 0.0085(9) 0.0128(10) 0.0231(10) 0.0014(8) -0.0021(8) 0.0000(7)
C16 0.0103(9) 0.0156(10) 0.0242(10) 0.0019(8) -0.0036(8) -0.0016(8)
C17 0.0120(10) 0.0160(10) 0.0274(11) 0.0030(8) -0.0023(8) -0.0006(8)
C18 0.0088(9) 0.0225(12) 0.0295(11) 0.0033(9) -0.0047(8) -0.0011(8)
C19 0.0132(11) 0.0303(13) 0.0385(13) 0.0042(11) -0.0075(10) 0.0026(9)
C20 0.0130(11) 0.0472(17) 0.0507(16) 0.0042(14) -0.0118(11) -0.0030(11)
O1 0.0188(8) 0.0139(7) 0.0317(8) 0.0077(6) 0.0096(7) 0.0027(6)
O2 0.0273(8) 0.0166(8) 0.0143(7) -0.0013(6) -0.0025(6) 0.0066(6)
O3 0.0133(7) 0.0048(7) 0.0439(9) 0.0019(6) -0.0130(7) -0.0026(5)
O4 0.0068(6) 0.0046(6) 0.0165(6) -0.0002(5) -0.0050(5) -0.0003(5)
Cu1 0.00808(13) 0.003 0.01794(14) -0.00064(8) -0.00395(9) -0.00025(8)

loop_
_atom_type_symbol
_atom_type_description
_atom_type_scat_dispersion_real
_atom_type_scat_dispersion_imag
_atom_type_scat_source
C C 0.0033 0.0016 'International Tables Vol C Tables 4.2.6.8 and 6.1.1.4'
H H 0.0000 0.0000 'International Tables Vol C Tables 4.2.6.8 and 6.1.1.4'
O O 0.0106 0.0060 'International Tables Vol C Tables 4.2.6.8 and 6.1.1.4'
Cu Cu 0.3201 1.2651 'International Tables Vol C Tables 4.2.6.8 and 6.1.1.4'

loop_
_geom_angle_atom_site_label_1
_geom_angle_atom_site_label_2
_geom_angle_atom_site_label_3
_geom_angle
_geom_angle_site_symmetry_1
_geom_angle_site_symmetry_3
O1 C1 O2 125.0(2) . 7_566
O1 C1 C2 116.81(18) . .
O2 C1 C2 118.14(18) 7_566 .
C1 C2 C3 112.98(17) . .
C2 C3 C4 113.49(17) . .
C5 C4 C3 113.36(18) . .
C6 C5 C4 113.46(18) . .
C5 C6 C7 114.58(18) . .
C8 C7 C6 113.32(18) . .
C7 C8 C9 114.41(19) . .
C10 C9 C8 112.8(2) . .
O3 C11 O4 123.64(18) . 1_545
O3 C11 C12 118.91(18) . .
O4 C11 C12 117.39(16) 1_545 .
C11 C12 C13 114.85(16) . .
C14 C13 C12 112.27(16) . .
C15 C14 C13 112.74(17) . .
C16 C15 C14 113.46(17) . .
C17 C16 C15 113.53(17) . .
C16 C17 C18 113.15(18) . .
C19 C18 C17 114.14(19) . .
C18 C19 C20 112.3(2) . .
C1 O1 Cu1 124.94(14) . .
C1 O2 Cu1 119.79(14) 7_566 .
C11 O3 Cu1 118.16(13) . .
C11 O4 Cu1 126.43(12) 1_565 7_576
C11 O4 Cu1 134.86(12) 1_565 .
Cu1 O4 Cu1 98.67(6) 7_576 .
O1 Cu1 O2 170.08(7) . .
O1 Cu1 O3 87.21(8) . .
O2 Cu1 O3 92.01(7) . .
O1 Cu1 O4 89.48(7) . 7_576
O2 Cu1 O4 89.60(6) . 7_576
O3 Cu1 O4 169.83(6) . 7_576
O1 Cu1 O4 88.88(6) . .
O2 Cu1 O4 100.75(6) . .
O3 Cu1 O4 108.20(6) . .
O4 Cu1 O4 81.33(6) 7_576 .
O1 Cu1 Cu1 83.07(5) . 7_566
O2 Cu1 Cu1 87.05(5) . 7_566
O3 Cu1 Cu1 89.94(5) . 7_566
O4 Cu1 Cu1 80.11(4) 7_576 7_566
O4 Cu1 Cu1 159.80(4) . 7_566

loop_
_geom_bond_atom_site_label_1
_geom_bond_atom_site_label_2
_geom_bond_distance
_geom_bond_site_symmetry_2
C1 O1 1.255(3) .
C1 O2 1.261(3) 7_566
C1 C2 1.513(3) .
C2 C3 1.529(3) .
C3 C4 1.530(3) .
C4 C5 1.525(3) .
C5 C6 1.520(3) .
C6 C7 1.525(3) .
C7 C8 1.516(3) .
C8 C9 1.520(3) .
C9 C10 1.520(4) .
C11 O3 1.252(2) .
C11 O4 1.267(2) 1_545
C11 C12 1.505(3) .
C12 C13 1.526(3) .
C13 C14 1.522(3) .
C14 C15 1.522(3) .
C15 C16 1.522(3) .
C16 C17 1.520(3) .
C17 C18 1.523(3) .
C18 C19 1.520(3) .
C19 C20 1.525(3) .
O1 Cu1 1.9348(16) .
O2 C1 1.261(3) 7_566
O2 Cu1 1.9433(16) .
O3 Cu1 1.9600(15) .
O4 C11 1.266(2) 1_565
O4 Cu1 2.0059(14) 7_576
O4 Cu1 2.1756(14) .
Cu1 O4 2.0060(14) 7_576
Cu1 Cu1 2.5652(6) 7_566
